data_8101687
loop_
_publ_author_name
'D. Ruiz'
'P. Rivera'
'I. Brito'
'M. Rodr\'iguez'
'V. Manr\'iquez'

_publ_section_title
;
Crystal structure of sesquiterpene spartidienedione, C~15~H~22~O~2~
;
_journal_issue 1
_journal_name_full 'Zeitschrift f\"ur Kristallographie - New Crystal Structures'
_journal_page_first 87
_journal_page_last 88
_journal_volume 220
_journal_year 2005
_chemical_formula_sum 'C15 H22 O2'
_chemical_formula_weight 234.33
_chemical_name_systematic 'sesquiterpene spartidienedione'
_space_group_IT_number 5
_symmetry_cell_setting monoclinic
_symmetry_space_group_name_Hall 'C 2y'
_symmetry_space_group_name_H-M 'C 1 2 1'
_atom_sites_solution_hydrogens geom
_atom_sites_solution_primary direct
_atom_sites_solution_secondary difmap
_audit_creation_method SHELXL-97
_cell_angle_alpha 90.00
_cell_angle_beta 98.19(3)
_cell_angle_gamma 90.00
_cell_formula_units_Z 4
_cell_length_a 18.623(4)
_cell_length_b 9.7020(19)
_cell_length_c 7.7700(16)
_cell_measurement_temperature 293(2)
_cell_volume 1389.6(5)
_computing_structure_refinement 'SHELXL-97 (Sheldrick, 1997)'
_computing_structure_solution 'SHELXS-97 (Sheldrick, 1990)'
_diffrn_ambient_temperature 293(2)
_diffrn_measured_fraction_theta_full 0.998
_diffrn_measured_fraction_theta_max 0.998
_diffrn_measurement_device_type 'Enraf-Nonius CAD4'
_diffrn_measurement_method \w-2\q
_diffrn_radiation_monochromator graphite
_diffrn_radiation_source 'fine-focus sealed tube'
_diffrn_radiation_type MoK\a
_diffrn_radiation_wavelength 0.71073
_diffrn_reflns_av_R_equivalents 0.0318
_diffrn_reflns_av_sigmaI/netI 0.0077
_diffrn_reflns_limit_h_max 23
_diffrn_reflns_limit_h_min -21
_diffrn_reflns_limit_k_max 12
_diffrn_reflns_limit_k_min -12
_diffrn_reflns_limit_l_max 9
_diffrn_reflns_limit_l_min -9
_diffrn_reflns_number 3090
_diffrn_reflns_theta_full 26.32
_diffrn_reflns_theta_max 26.32
_diffrn_reflns_theta_min 2.21
_exptl_absorpt_coefficient_mu 0.072
_exptl_crystal_colour colorless
_exptl_crystal_density_diffrn 1.120
_exptl_crystal_density_method 'not measured'
_exptl_crystal_description plate-shaped
_exptl_crystal_F_000 512
_exptl_crystal_size_max 0.50
_exptl_crystal_size_mid 0.40
_exptl_crystal_size_min 0.20
_refine_diff_density_max 0.334
_refine_diff_density_min -0.462
_refine_diff_density_rms 0.158
_refine_ls_abs_structure_details 'Flack H D (1983), Acta Cryst. A39, 876-881'
_refine_ls_abs_structure_Flack 2.0(12)
_refine_ls_extinction_method none
_refine_ls_goodness_of_fit_ref 1.094
_refine_ls_hydrogen_treatment mixed
_refine_ls_matrix_type full
_refine_ls_number_parameters 158
_refine_ls_number_reflns 2696
_refine_ls_number_restraints 1
_refine_ls_restrained_S_all 1.094
_refine_ls_R_factor_all 0.0579
_refine_ls_R_factor_gt 0.0575
_refine_ls_shift/su_max 0.000
_refine_ls_shift/su_mean 0.000
_refine_ls_structure_factor_coef Fsqd
_refine_ls_weighting_details 'calc w=1/[\s^2^(Fo^2^)+(0.1034P)^2^+0.0566P] where P=(Fo^2^+2Fc^2^)/3'
_refine_ls_weighting_scheme calc
_refine_ls_wR_factor_gt 0.1314
_refine_ls_wR_factor_ref 0.1326
_reflns_number_gt 2659
_reflns_number_total 2696
_reflns_threshold_expression >2sigma(I)
_cod_data_source_file 1267-1415.cff
_cod_data_source_block sparticu
_cod_original_sg_symbol_H-M C2
_cod_database_code 8101687

loop_
_symmetry_equiv_pos_as_xyz
'x, y, z'
'-x, y, -z'
'x+1/2, y+1/2, z'
'-x+1/2, y+1/2, -z'

loop_
_atom_site_label
_atom_site_type_symbol
_atom_site_fract_x
_atom_site_fract_y
_atom_site_fract_z
_atom_site_U_iso_or_equiv
_atom_site_adp_type
_atom_site_occupancy
_atom_site_symmetry_multiplicity
_atom_site_Wyckoff_symbol
_atom_site_calc_flag
_atom_site_refinement_flags
_atom_site_disorder_assembly
_atom_site_disorder_group
O1 O 0.15203(7) 0.77177(17) 0.29214(15) 0.0829(4) Uani 1 4 c d . . .
O2 O 0.38699(7) 0.74970(13) 0.3011(2) 0.0952(5) Uani 1 4 c d . . .
C1 C 0.22506(9) 1.00675(15) 0.00295(18) 0.0645(4) Uani 1 4 c d . . .
H1A H 0.1946 1.0790 0.0396 0.077 Uiso 1 4 c calc R . .
H1B H 0.2715 1.0473 -0.0110 0.077 Uiso 1 4 c calc R . .
C2 C 0.18993(10) 0.94900(19) -0.16985(18) 0.0722(4) Uani 1 4 c d . . .
H2A H 0.1772 1.0245 -0.2503 0.087 Uiso 1 4 c calc R . .
H2B H 0.2246 0.8910 -0.2177 0.087 Uiso 1 4 c calc R . .
C3 C 0.12335(9) 0.86659(18) -0.15374(18) 0.0690(4) Uani 1 4 c d . . .
C4 C 0.11289(9) 0.8129(2) -0.0018(2) 0.0699(4) Uani 1 4 c d . . .
H4 H 0.0699 0.7655 0.0038 0.084 Uiso 1 4 c calc R . .
C5 C 0.16523(7) 0.82406(15) 0.15691(17) 0.0585(3) Uani 1 4 c d . . .
C6 C 0.23651(7) 0.89555(12) 0.14289(16) 0.0520(3) Uani 1 4 c d . . .
H6 H 0.2681 0.8260 0.1013 0.062 Uiso 1 4 c calc R . .
C7 C 0.27517(7) 0.94443(14) 0.32051(17) 0.0558(3) Uani 1 4 c d . . .
H7 H 0.2756 0.8671 0.4018 0.067 Uiso 1 4 c calc R . .
C8 C 0.35405(8) 0.98515(15) 0.3132(2) 0.0618(3) Uani 1 4 c d . . .
H8A H 0.3548 1.0496 0.2180 0.074 Uiso 1 4 c calc R . .
H8B H 0.3722 1.0335 0.4198 0.074 Uiso 1 4 c calc R . .
C9 C 0.40555(8) 0.86892(16) 0.2901(2) 0.0643(4) Uani 1 4 c d . . .
C10 C 0.47882(8) 0.91167(18) 0.2605(2) 0.0682(4) Uani 1 4 c d . . .
H10 H 0.4870 1.0061 0.2573 0.082 Uiso 1 4 c calc R . .
C11 C 0.53435(8) 0.8314(2) 0.23790(18) 0.0682(4) Uani 1 4 c d . . .
C12 C 0.53296(14) 0.6775(3) 0.2404(5) 0.1148(9) Uani 1 4 c d . . .
H12A H 0.5469 0.6454 0.3573 0.172 Uiso 1 4 c calc R . .
H12B H 0.5662 0.6424 0.1675 0.172 Uiso 1 4 c calc R . .
H12C H 0.4849 0.6457 0.1981 0.172 Uiso 1 4 c calc R . .
C13 C 0.60531(10) 0.8923(3) 0.2089(3) 0.0890(6) Uani 1 4 c d . . .
H13A H 0.6015 0.9910 0.2062 0.133 Uiso 1 4 c calc R . .
H13B H 0.6178 0.8600 0.1002 0.133 Uiso 1 4 c calc R . .
H13C H 0.6423 0.8652 0.3017 0.133 Uiso 1 4 c calc R . .
C14 C 0.23563(10) 1.0642(2) 0.3939(2) 0.0736(4) Uani 1 4 c d . . .
H14A H 0.2335 1.1411 0.3156 0.110 Uiso 1 4 c calc R . .
H14B H 0.2613 1.0905 0.5050 0.110 Uiso 1 4 c calc R . .
H14C H 0.1873 1.0361 0.4070 0.110 Uiso 1 4 c calc R . .
C15 C 0.07027(15) 0.8472(3) -0.3156(3) 0.0979(7) Uani 1 4 c d . . .
H15A H 0.0306 0.7912 -0.2901 0.147 Uiso 1 4 c calc R . .
H15B H 0.0939 0.8026 -0.4025 0.147 Uiso 1 4 c calc R . .
H15C H 0.0522 0.9354 -0.3579 0.147 Uiso 1 4 c calc R . .

loop_
_atom_site_aniso_label
_atom_site_aniso_U_11
_atom_site_aniso_U_22
_atom_site_aniso_U_33
_atom_site_aniso_U_23
_atom_site_aniso_U_13
_atom_site_aniso_U_12
O1 0.0698(8) 0.1012(10) 0.0764(6) 0.0224(6) 0.0056(5) -0.0213(7)
O2 0.0507(7) 0.0580(6) 0.1765(15) 0.0143(8) 0.0150(7) 0.0028(5)
C1 0.0647(9) 0.0623(7) 0.0670(7) 0.0131(6) 0.0114(6) 0.0051(6)
C2 0.0779(10) 0.0797(9) 0.0594(7) 0.0109(6) 0.0111(6) 0.0176(8)
C3 0.0618(9) 0.0747(8) 0.0669(7) -0.0050(6) -0.0035(6) 0.0238(7)
C4 0.0467(7) 0.0819(9) 0.0778(8) -0.0023(7) -0.0030(6) 0.0056(7)
C5 0.0458(7) 0.0640(7) 0.0647(6) 0.0076(6) 0.0046(5) 0.0033(6)
C6 0.0417(6) 0.0529(6) 0.0613(6) 0.0048(5) 0.0066(4) 0.0079(5)
C7 0.0446(6) 0.0580(6) 0.0638(6) 0.0030(5) 0.0041(5) 0.0039(5)
C8 0.0471(7) 0.0572(7) 0.0785(7) 0.0045(6) 0.0004(5) -0.0002(5)
C9 0.0439(7) 0.0609(7) 0.0857(9) 0.0098(6) 0.0013(5) -0.0002(5)
C10 0.0467(7) 0.0706(9) 0.0856(9) 0.0101(7) 0.0032(6) -0.0051(7)
C11 0.0442(7) 0.0891(10) 0.0686(7) 0.0018(7) -0.0015(5) 0.0000(7)
C12 0.0615(12) 0.0941(15) 0.188(3) -0.0086(17) 0.0147(14) 0.0135(11)
C13 0.0501(9) 0.1223(18) 0.0948(11) 0.0068(11) 0.0112(8) -0.0048(10)
C14 0.0686(10) 0.0770(9) 0.0751(8) -0.0114(7) 0.0099(7) 0.0104(7)
C15 0.0983(15) 0.1081(15) 0.0765(9) -0.0093(10) -0.0244(9) 0.0323(13)

loop_
_atom_type_symbol
_atom_type_description
_atom_type_scat_dispersion_real
_atom_type_scat_dispersion_imag
_atom_type_scat_source
C C 0.0033 0.0016 'International Tables Vol C Tables 4.2.6.8 and 6.1.1.4'
H H 0.0000 0.0000 'International Tables Vol C Tables 4.2.6.8 and 6.1.1.4'
O O 0.0106 0.0060 'International Tables Vol C Tables 4.2.6.8 and 6.1.1.4'

loop_
_geom_angle_atom_site_label_1
_geom_angle_atom_site_label_2
_geom_angle_atom_site_label_3
_geom_angle
_geom_angle_site_symmetry_1
_geom_angle_site_symmetry_3
_geom_angle_publ_flag
C2 C1 C6 111.67(13) . . ?
C3 C2 C1 112.46(12) . . ?
C4 C3 C2 120.79(14) . . ?
C4 C3 C15 122.3(2) . . ?
C2 C3 C15 116.95(17) . . ?
C3 C4 C5 123.70(16) . . ?
O1 C5 C4 120.14(14) . . ?
O1 C5 C6 122.49(13) . . ?
C4 C5 C6 117.30(12) . . ?
C5 C6 C1 109.88(11) . . ?
C5 C6 C7 112.31(10) . . ?
C1 C6 C7 114.95(11) . . ?
C14 C7 C8 109.50(13) . . ?
C14 C7 C6 112.34(11) . . ?
C8 C7 C6 112.05(11) . . ?
C9 C8 C7 116.21(12) . . ?
O2 C9 C10 123.90(16) . . ?
O2 C9 C8 120.82(14) . . ?
C10 C9 C8 115.25(14) . . ?
C11 C10 C9 127.70(16) . . ?
C10 C11 C12 124.78(18) . . ?
C10 C11 C13 120.70(18) . . ?
C12 C11 C13 114.53(19) . . ?

loop_
_geom_bond_atom_site_label_1
_geom_bond_atom_site_label_2
_geom_bond_distance
_geom_bond_site_symmetry_2
_geom_bond_publ_flag
O1 C5 1.2229(18) . ?
O2 C9 1.214(2) . ?
C1 C2 1.515(2) . ?
C1 C6 1.5250(17) . ?
C2 C3 1.496(3) . ?
C3 C4 1.330(2) . ?
C3 C15 1.496(2) . ?
C4 C5 1.4632(19) . ?
C5 C6 1.5153(18) . ?
C6 C7 1.5378(18) . ?
C7 C14 1.528(2) . ?
C7 C8 1.530(2) . ?
C8 C9 1.507(2) . ?
C9 C10 1.475(2) . ?
C10 C11 1.326(2) . ?
C11 C12 1.493(4) . ?
C11 C13 1.494(2) . ?

loop_
_cod_related_entry_id
_cod_related_entry_database
_cod_related_entry_code
1 ChemSpider 30653870
